data_7016509
loop_
_publ_author_name
'Liu, Xiao-Min'
'Xie, Lin-Hua'
'Lin, Jian-Bin'
'Lin, Rui-Biao'
'Zhang, Jie-Peng'
'Chen, Xiao-Ming'

_publ_section_title
;
 Flexible porous coordination polymers constructed from
 1,2-bis(4-pyridyl)hydrazine via solvothermal in situ reduction of
 4,4'-azopyridine.
;
_journal_issue 34
_journal_name_full 'Dalton transactions (Cambridge, England : 2003)'
_journal_page_first 8549
_journal_page_last 8554
_journal_paper_doi 10.1039/c1dt10682a
_journal_volume 40
_journal_year 2011
_chemical_formula_sum 'C30 H30 N5 O10.5 Zn2'
_chemical_formula_weight 759.33
_chemical_name_systematic
;
?
;
_space_group_IT_number 2
_symmetry_cell_setting triclinic
_symmetry_space_group_name_Hall '-P 1'
_symmetry_space_group_name_H-M 'P -1'
_atom_sites_solution_hydrogens geom
_atom_sites_solution_primary direct
_atom_sites_solution_secondary difmap
_audit_creation_method SHELXL-97
_cell_angle_alpha 88.159(2)
_cell_angle_beta 80.542(2)
_cell_angle_gamma 85.314(2)
_cell_formula_units_Z 2
_cell_length_a 10.9028(13)
_cell_length_b 10.9453(13)
_cell_length_c 15.8533(18)
_cell_measurement_temperature 293(2)
_cell_volume 1859.6(4)
_computing_cell_refinement 'Bruker SMART'
_computing_data_collection 'Bruker SMART'
_computing_data_reduction 'Bruker SAINT'
_computing_molecular_graphics 'Bruker SHELXTL'
_computing_publication_material 'Bruker SHELXTL'
_computing_structure_refinement 'SHELXL-97 (Sheldrick, 1997)'
_computing_structure_solution 'SHELXS-97 (Sheldrick, 1990)'
_diffrn_ambient_temperature 293(2)
_diffrn_measured_fraction_theta_full 0.985
_diffrn_measured_fraction_theta_max 0.985
_diffrn_measurement_device_type 'CCD area detector'
_diffrn_measurement_method 'phi and omega scans'
_diffrn_radiation_monochromator graphite
_diffrn_radiation_source 'fine-focus sealed tube'
_diffrn_radiation_type MoK\a
_diffrn_radiation_wavelength 0.71073
_diffrn_reflns_av_R_equivalents 0.0276
_diffrn_reflns_av_sigmaI/netI 0.0490
_diffrn_reflns_limit_h_max 13
_diffrn_reflns_limit_h_min -13
_diffrn_reflns_limit_k_max 13
_diffrn_reflns_limit_k_min -13
_diffrn_reflns_limit_l_max 18
_diffrn_reflns_limit_l_min -19
_diffrn_reflns_number 13655
_diffrn_reflns_theta_full 26.00
_diffrn_reflns_theta_max 26.00
_diffrn_reflns_theta_min 1.30
_exptl_absorpt_coefficient_mu 1.347
_exptl_absorpt_correction_T_max 0.7651
_exptl_absorpt_correction_T_min 0.7125
_exptl_absorpt_correction_type multi-scan
_exptl_absorpt_process_details 'Blessing, R. H. (1995) Acta Cryst. A51, 33-38.'
_exptl_crystal_colour 'light yellow'
_exptl_crystal_density_diffrn 1.356
_exptl_crystal_description block
_exptl_crystal_F_000 778
_exptl_crystal_size_max 0.27
_exptl_crystal_size_mid 0.23
_exptl_crystal_size_min 0.21
_platon_squeeze_details
;
;
_refine_diff_density_max 0.528
_refine_diff_density_min -0.402
_refine_diff_density_rms 0.082
_refine_ls_extinction_method none
_refine_ls_goodness_of_fit_ref 1.009
_refine_ls_hydrogen_treatment constr
_refine_ls_matrix_type full
_refine_ls_number_parameters 425
_refine_ls_number_reflns 7217
_refine_ls_number_restraints 0
_refine_ls_restrained_S_all 1.009
_refine_ls_R_factor_all 0.0574
_refine_ls_R_factor_gt 0.0412
_refine_ls_shift/su_max 0.001
_refine_ls_shift/su_mean 0.000
_refine_ls_structure_factor_coef Fsqd
_refine_ls_weighting_details 'calc w=1/[\s^2^(Fo^2^)+(0.0570P)^2^+0.0000P] where P=(Fo^2^+2Fc^2^)/3'
_refine_ls_weighting_scheme calc
_refine_ls_wR_factor_gt 0.1038
_refine_ls_wR_factor_ref 0.1105
_reflns_number_gt 5202
_reflns_number_total 7217
_reflns_threshold_expression >2sigma(I)
_cod_data_source_file c1dt10682a.txt
_cod_data_source_block 2b
_cod_depositor_comments
;
The following automatic conversions were performed:

'_symmetry_cell_setting' value 'Triclinic' changed to 'triclinic'
according to /home/saulius/struct/CIF-dictionaries/cif_core.dic
dictionary named 'cif_core.dic' version 2.4.1 from 2010-06-29.

Automatic conversion script
Id: cif_fix_values 1715 2011-07-08 13:25:40Z adriana 
;
_cod_original_sg_symbol_H-M P-1
_cod_original_formula_sum 'C30 H30 N5 O10.50 Zn2'
_cod_database_code 7016509

loop_
_symmetry_equiv_pos_as_xyz
'x, y, z'
'-x, -y, -z'

loop_
_atom_site_label
_atom_site_type_symbol
_atom_site_fract_x
_atom_site_fract_y
_atom_site_fract_z
_atom_site_U_iso_or_equiv
_atom_site_adp_type
_atom_site_occupancy
_atom_site_symmetry_multiplicity
_atom_site_calc_flag
_atom_site_refinement_flags
_atom_site_disorder_assembly
_atom_site_disorder_group
Zn1 Zn 0.28242(3) 0.15772(3) 0.40630(2) 0.03398(11) Uani 1 1 d . . .
Zn2 Zn 0.32970(3) 0.16287(3) 0.21524(2) 0.03352(11) Uani 1 1 d . . .
C1 C 0.3031(3) 0.3954(3) 0.3064(2) 0.0463(8) Uani 1 1 d . A .
C2 C 0.3053(3) 0.5333(3) 0.3055(2) 0.0446(8) Uani 1 1 d . . .
C3 C 0.2854(4) 0.5952(3) 0.3806(2) 0.0732(13) Uani 1 1 d . . .
H3A H 0.2700 0.5518 0.4321 0.088 Uiso 1 1 calc R . .
C4 C 0.2877(4) 0.7211(3) 0.3810(2) 0.0728(13) Uani 1 1 d . . .
H4A H 0.2739 0.7612 0.4330 0.087 Uiso 1 1 calc R . .
C5 C 0.3098(3) 0.7875(3) 0.3071(2) 0.0447(8) Uani 1 1 d . . .
C6 C 0.3307(4) 0.7256(3) 0.2314(2) 0.0748(13) Uani 1 1 d . . .
H6A H 0.3474 0.7689 0.1799 0.090 Uiso 1 1 calc R . .
C7 C 0.3270(4) 0.6007(3) 0.2312(2) 0.0742(13) Uani 1 1 d . . .
H7A H 0.3396 0.5608 0.1792 0.089 Uiso 1 1 calc R . .
C8 C 0.3120(3) 0.9246(3) 0.3079(2) 0.0468(8) Uani 1 1 d . . .
C9 C 0.5419(3) 0.1529(3) 0.3094(2) 0.0451(8) Uani 1 1 d . A .
C10 C 0.6793(3) 0.1564(3) 0.3116(2) 0.0462(8) Uani 1 1 d . . .
C11 C 0.7618(3) 0.1729(4) 0.2366(2) 0.0650(11) Uani 1 1 d . . .
H11A H 0.7327 0.1811 0.1846 0.078 Uiso 1 1 calc R . .
C12 C 0.8874(3) 0.1772(4) 0.2391(2) 0.0646(11) Uani 1 1 d . . .
H12A H 0.9422 0.1896 0.1887 0.077 Uiso 1 1 calc R . .
C13 C 0.9329(3) 0.1632(3) 0.3161(2) 0.0454(8) Uani 1 1 d . . .
C14 C 0.8486(3) 0.1479(3) 0.3911(2) 0.0451(8) Uani 1 1 d . . .
H14A H 0.8771 0.1407 0.4433 0.054 Uiso 1 1 calc R . .
C15 C 0.7247(3) 0.1435(3) 0.3888(2) 0.0456(8) Uani 1 1 d . . .
H15A H 0.6698 0.1317 0.4393 0.055 Uiso 1 1 calc R . .
C16 C 1.0692(3) 0.1661(3) 0.3175(2) 0.0437(8) Uani 1 1 d . . .
C17 C 0.2330(5) 0.1664(5) -0.2888(3) 0.0824(14) Uani 1 1 d . . .
C18 C 0.3490(4) 0.1668(4) -0.3364(3) 0.0794(13) Uani 1 1 d . A .
H18A H 0.4197 0.1697 -0.3110 0.095 Uiso 1 1 calc R . .
C19 C 0.3568(4) 0.1625(3) -0.4230(2) 0.0582(10) Uani 1 1 d . . .
H19A H 0.4360 0.1595 -0.4557 0.070 Uiso 1 1 calc R A .
C20 C 0.1474(4) 0.1631(3) -0.4165(2) 0.0572(9) Uani 1 1 d . . .
H20A H 0.0782 0.1610 -0.4435 0.069 Uiso 1 1 calc R A .
C21 C 0.1283(4) 0.1667(4) -0.3286(2) 0.0713(12) Uani 1 1 d . A .
H21A H 0.0484 0.1693 -0.2969 0.086 Uiso 1 1 calc R . .
C1A C 0.3863(9) 0.2727(8) 0.0423(5) 0.078(3) Uani 0.496(5) 1 d P A 1
H1AA H 0.4263 0.3259 0.0712 0.093 Uiso 0.496(5) 1 calc PR A 1
C2A C 0.3755(11) 0.3009(9) -0.0403(5) 0.097(4) Uani 0.496(5) 1 d P A 1
H2AA H 0.4109 0.3693 -0.0673 0.116 Uiso 0.496(5) 1 calc PR A 1
C3A C 0.3121(17) 0.2278(14) -0.0829(8) 0.080(3) Uani 0.496(5) 1 d P A 1
C4A C 0.268(2) 0.1239(18) -0.0412(11) 0.082(4) Uani 0.496(5) 1 d P A 1
H4AA H 0.2312 0.0668 -0.0691 0.099 Uiso 0.496(5) 1 calc PR A 1
C5A C 0.2808(9) 0.1083(9) 0.0445(5) 0.071(3) Uani 0.496(5) 1 d P A 1
H5AA H 0.2393 0.0448 0.0737 0.085 Uiso 0.496(5) 1 calc PR A 1
C1B C 0.2556(9) 0.2174(9) 0.0486(5) 0.070(3) Uani 0.504(5) 1 d P A 2
H1BA H 0.1945 0.2689 0.0806 0.084 Uiso 0.504(5) 1 calc PR A 2
C2B C 0.2441(14) 0.202(2) -0.0375(9) 0.085(4) Uani 0.504(5) 1 d P A 2
H2BA H 0.1796 0.2436 -0.0613 0.102 Uiso 0.504(5) 1 calc PR A 2
C3B C 0.3325(14) 0.1238(19) -0.0853(8) 0.084(4) Uani 0.504(5) 1 d P A 2
C4B C 0.4135(11) 0.0585(13) -0.0423(6) 0.151(6) Uani 0.504(5) 1 d P A 2
H4BA H 0.4654 -0.0048 -0.0699 0.181 Uiso 0.504(5) 1 calc PR A 2
C5B C 0.4218(10) 0.0822(10) 0.0397(5) 0.110(5) Uani 0.504(5) 1 d P A 2
H5BA H 0.4838 0.0394 0.0651 0.132 Uiso 0.504(5) 1 calc PR A 2
N1 N 0.3407(3) 0.1681(3) 0.08718(17) 0.0500(7) Uani 1 1 d . . .
N2 N 0.2595(3) 0.1624(2) -0.46485(16) 0.0425(6) Uani 1 1 d . . .
N3A N 0.2047(15) 0.2041(10) -0.1991(8) 0.095(4) Uani 0.504(5) 1 d P A 1
H3AA H 0.1331 0.1946 -0.1686 0.114 Uiso 0.504(5) 1 calc PR A 1
N4A N 0.3001(10) 0.2566(10) -0.1647(5) 0.121(4) Uani 0.496(5) 1 d P A 1
H4AB H 0.3486 0.3051 -0.1949 0.145 Uiso 0.496(5) 1 calc PR A 1
N3B N 0.2234(14) 0.1319(10) -0.1999(7) 0.092(4) Uani 0.496(5) 1 d P A 2
H3BA H 0.1515 0.1357 -0.1678 0.110 Uiso 0.496(5) 1 calc PR A 2
N4B N 0.3275(9) 0.0931(10) -0.1662(5) 0.127(5) Uani 0.504(5) 1 d P A 2
H4BB H 0.3882 0.0503 -0.1957 0.152 Uiso 0.504(5) 1 calc PR A 2
O1 O 1.1402(2) 0.1740(3) 0.24778(16) 0.0625(7) Uani 1 1 d . . .
O2 O 1.1026(2) 0.1605(2) 0.38969(15) 0.0584(7) Uani 1 1 d . . .
O3 O 0.5088(2) 0.1482(2) 0.23736(16) 0.0615(7) Uani 1 1 d . . .
O4 O 0.4696(2) 0.1554(3) 0.37947(16) 0.0620(7) Uani 1 1 d . . .
O5 O 0.3270(3) 0.3449(2) 0.23506(16) 0.0641(7) Uani 1 1 d . . .
O6 O 0.2781(3) 0.3420(2) 0.37625(15) 0.0616(7) Uani 1 1 d . . .
O7 O 0.3259(3) 0.9793(2) 0.23655(17) 0.0657(7) Uani 1 1 d . . .
O8 O 0.2995(2) 0.9738(2) 0.37872(16) 0.0625(7) Uani 1 1 d . . .

loop_
_atom_site_aniso_label
_atom_site_aniso_U_11
_atom_site_aniso_U_22
_atom_site_aniso_U_33
_atom_site_aniso_U_23
_atom_site_aniso_U_13
_atom_site_aniso_U_12
Zn1 0.0372(2) 0.0359(2) 0.0301(2) -0.00278(15) -0.00771(15) -0.00458(15)
Zn2 0.0377(2) 0.03476(19) 0.0293(2) -0.00203(14) -0.00810(15) -0.00417(15)
C1 0.050(2) 0.0380(17) 0.053(2) -0.0050(16) -0.0113(17) -0.0039(15)
C2 0.056(2) 0.0324(16) 0.0463(19) -0.0030(14) -0.0102(16) -0.0070(14)
C3 0.132(4) 0.043(2) 0.043(2) 0.0015(17) -0.006(2) -0.016(2)
C4 0.130(4) 0.040(2) 0.048(2) -0.0129(17) -0.007(2) -0.011(2)
C5 0.057(2) 0.0322(16) 0.0464(19) -0.0060(14) -0.0114(16) -0.0036(14)
C6 0.140(4) 0.0380(19) 0.045(2) 0.0002(17) -0.008(2) -0.012(2)
C7 0.139(4) 0.041(2) 0.041(2) -0.0067(16) -0.005(2) -0.013(2)
C8 0.050(2) 0.0319(16) 0.062(2) -0.0073(16) -0.0155(18) -0.0037(14)
C9 0.0353(18) 0.0500(19) 0.052(2) -0.0057(16) -0.0116(17) -0.0043(15)
C10 0.0351(18) 0.059(2) 0.0456(19) -0.0027(16) -0.0095(15) -0.0039(15)
C11 0.043(2) 0.114(3) 0.041(2) 0.011(2) -0.0159(17) -0.015(2)
C12 0.038(2) 0.112(3) 0.044(2) 0.009(2) -0.0058(17) -0.014(2)
C13 0.0368(18) 0.059(2) 0.0427(19) -0.0012(16) -0.0130(15) -0.0061(15)
C14 0.0395(19) 0.061(2) 0.0368(18) -0.0020(15) -0.0116(15) -0.0035(16)
C15 0.0399(19) 0.060(2) 0.0365(18) -0.0022(15) -0.0045(15) -0.0054(16)
C16 0.0376(18) 0.0474(18) 0.047(2) -0.0023(15) -0.0098(16) -0.0050(14)
C17 0.094(4) 0.119(4) 0.037(2) -0.005(2) -0.021(2) -0.003(3)
C18 0.074(3) 0.118(4) 0.052(3) -0.001(2) -0.027(2) -0.011(3)
C19 0.066(3) 0.072(3) 0.041(2) -0.0028(18) -0.0186(19) -0.009(2)
C20 0.061(3) 0.070(2) 0.040(2) -0.0041(17) -0.0082(18) -0.0002(19)
C21 0.074(3) 0.096(3) 0.039(2) 0.002(2) -0.001(2) 0.004(2)
C1A 0.119(8) 0.070(6) 0.050(5) -0.004(4) -0.020(5) -0.032(5)
C2A 0.175(11) 0.083(6) 0.038(5) 0.002(4) -0.019(6) -0.043(7)
C3A 0.109(10) 0.094(10) 0.038(6) -0.002(6) -0.016(6) -0.013(8)
C4A 0.096(13) 0.095(10) 0.067(10) -0.002(10) -0.039(9) -0.020(9)
C5A 0.097(7) 0.075(6) 0.046(5) 0.003(4) -0.017(5) -0.029(6)
C1B 0.092(7) 0.076(6) 0.037(4) -0.008(4) -0.008(4) 0.025(5)
C2B 0.075(9) 0.136(13) 0.041(7) -0.008(9) -0.026(6) 0.043(10)
C3B 0.084(9) 0.122(13) 0.040(6) -0.015(7) -0.014(5) 0.034(8)
C4B 0.144(11) 0.254(16) 0.042(6) -0.043(7) -0.033(6) 0.114(11)
C5B 0.117(9) 0.168(10) 0.037(5) -0.035(5) -0.027(5) 0.087(8)
N1 0.0556(19) 0.0636(18) 0.0328(15) -0.0037(14) -0.0128(14) -0.0031(15)
N2 0.0482(17) 0.0462(15) 0.0337(15) -0.0020(12) -0.0076(13) -0.0052(13)
N3A 0.128(10) 0.117(9) 0.040(5) -0.010(7) -0.021(5) 0.004(8)
N4A 0.169(10) 0.169(10) 0.039(4) 0.012(5) -0.035(5) -0.070(8)
N3B 0.107(8) 0.125(10) 0.037(4) -0.013(7) -0.018(4) 0.043(9)
N4B 0.126(8) 0.207(12) 0.043(5) -0.037(6) -0.038(5) 0.081(7)
O1 0.0344(13) 0.102(2) 0.0507(15) 0.0042(14) -0.0058(12) -0.0074(13)
O2 0.0366(13) 0.0912(19) 0.0506(15) -0.0023(13) -0.0155(11) -0.0068(12)
O3 0.0414(14) 0.097(2) 0.0501(15) -0.0084(14) -0.0180(12) -0.0079(13)
O4 0.0389(14) 0.097(2) 0.0512(15) -0.0062(14) -0.0061(12) -0.0106(13)
O5 0.101(2) 0.0328(12) 0.0563(16) -0.0078(11) -0.0032(15) -0.0099(12)
O6 0.098(2) 0.0361(12) 0.0519(15) 0.0054(11) -0.0143(14) -0.0117(12)
O7 0.098(2) 0.0314(12) 0.0688(18) -0.0002(12) -0.0142(15) -0.0108(12)
O8 0.091(2) 0.0339(12) 0.0657(17) -0.0120(12) -0.0186(15) -0.0048(12)

loop_
_atom_type_symbol
_atom_type_description
_atom_type_scat_dispersion_real
_atom_type_scat_dispersion_imag
_atom_type_scat_source
C C 0.0033 0.0016 'International Tables Vol C Tables 4.2.6.8 and 6.1.1.4'
H H 0.0000 0.0000 'International Tables Vol C Tables 4.2.6.8 and 6.1.1.4'
N N 0.0061 0.0033 'International Tables Vol C Tables 4.2.6.8 and 6.1.1.4'
O O 0.0106 0.0060 'International Tables Vol C Tables 4.2.6.8 and 6.1.1.4'
Zn Zn 0.2839 1.4301 'International Tables Vol C Tables 4.2.6.8 and 6.1.1.4'

loop_
_geom_angle_atom_site_label_1
_geom_angle_atom_site_label_2
_geom_angle_atom_site_label_3
_geom_angle
_geom_angle_site_symmetry_1
_geom_angle_site_symmetry_3
O4 Zn1 O2 160.58(10) . 1_455
O4 Zn1 N2 99.51(11) . 1_556
O2 Zn1 N2 99.90(10) 1_455 1_556
O4 Zn1 O6 87.11(11) . .
O2 Zn1 O6 88.71(11) 1_455 .
N2 Zn1 O6 100.62(10) 1_556 .
O4 Zn1 O8 87.94(11) . 1_545
O2 Zn1 O8 87.77(10) 1_455 1_545
N2 Zn1 O8 104.66(10) 1_556 1_545
O6 Zn1 O8 154.71(10) . 1_545
O4 Zn1 Zn2 77.55(7) . .
O2 Zn1 Zn2 83.04(7) 1_455 .
N2 Zn1 Zn2 176.10(8) 1_556 .
O6 Zn1 Zn2 76.80(7) . .
O8 Zn1 Zn2 77.92(7) 1_545 .
N1 Zn2 O5 98.77(11) . .
N1 Zn2 O7 99.49(11) . 1_545
O5 Zn2 O7 161.72(11) . 1_545
N1 Zn2 O3 105.78(11) . .
O5 Zn2 O3 87.61(11) . .
O7 Zn2 O3 88.31(11) 1_545 .
N1 Zn2 O1 98.45(11) . 1_455
O5 Zn2 O1 89.27(11) . 1_455
O7 Zn2 O1 87.17(11) 1_545 1_455
O3 Zn2 O1 155.76(10) . 1_455
N1 Zn2 Zn1 173.59(9) . .
O5 Zn2 Zn1 81.22(7) . .
O7 Zn2 Zn1 80.53(8) 1_545 .
O3 Zn2 Zn1 80.64(7) . .
O1 Zn2 Zn1 75.13(7) 1_455 .
O6 C1 O5 125.6(3) . .
O6 C1 C2 118.1(3) . .
O5 C1 C2 116.3(3) . .
C3 C2 C7 117.6(3) . .
C3 C2 C1 120.1(3) . .
C7 C2 C1 122.3(3) . .
C2 C3 C4 121.0(3) . .
C5 C4 C3 121.2(3) . .
C4 C5 C6 118.0(3) . .
C4 C5 C8 121.0(3) . .
C6 C5 C8 121.0(3) . .
C7 C6 C5 120.6(3) . .
C2 C7 C6 121.6(3) . .
O8 C8 O7 125.7(3) . .
O8 C8 C5 117.5(3) . .
O7 C8 C5 116.8(3) . .
O4 C9 O3 125.1(3) . .
O4 C9 C10 117.5(3) . .
O3 C9 C10 117.5(3) . .
C11 C10 C15 119.2(3) . .
C11 C10 C9 120.2(3) . .
C15 C10 C9 120.6(3) . .
C12 C11 C10 119.9(3) . .
C11 C12 C13 120.9(3) . .
C12 C13 C14 118.5(3) . .
C12 C13 C16 120.1(3) . .
C14 C13 C16 121.3(3) . .
C15 C14 C13 120.7(3) . .
C14 C15 C10 120.8(3) . .
O1 C16 O2 125.3(3) . .
O1 C16 C13 118.0(3) . .
O2 C16 C13 116.6(3) . .
C18 C17 C21 120.3(4) . .
C18 C17 N3B 118.1(7) . .
C21 C17 N3B 119.4(7) . .
C18 C17 N3A 123.2(7) . .
C21 C17 N3A 113.8(7) . .
N3B C17 N3A 31.9(5) . .
C17 C18 C19 117.0(4) . .
N2 C19 C18 125.3(4) . .
N2 C20 C21 123.6(4) . .
C20 C21 C17 117.5(4) . .
C2A C1A N1 124.3(8) . .
C1A C2A C3A 119.1(9) . .
N4A C3A C2A 119.1(10) . .
N4A C3A C4A 122.9(11) . .
C2A C3A C4A 117.9(10) . .
C3A C4A C5A 117.1(12) . .
N1 C5A C4A 128.6(9) . .
N1 C1B C2B 126.8(8) . .
C3B C2B C1B 117.3(10) . .
N4B C3B C4B 118.7(11) . .
N4B C3B C2B 123.7(10) . .
C4B C3B C2B 116.4(11) . .
C3B C4B C5B 122.0(10) . .
C4B C5B N1 122.2(8) . .
C5A N1 C1B 57.2(5) . .
C5A N1 C5B 70.8(6) . .
C1B N1 C5B 114.4(5) . .
C5A N1 C1A 112.3(5) . .
C1B N1 C1A 72.1(6) . .
C5B N1 C1A 96.7(7) . .
C5A N1 Zn2 126.6(4) . .
C1B N1 Zn2 123.9(4) . .
C5B N1 Zn2 118.4(4) . .
C1A N1 Zn2 117.9(4) . .
C20 N2 C19 116.1(3) . .
C20 N2 Zn1 122.1(2) . 1_554
C19 N2 Zn1 121.7(2) . 1_554
N4A N3A C17 117.5(11) . .
C3A N4A N3A 117.9(10) . .
N4B N3B C17 120.4(11) . .
C3B N4B N3B 118.2(9) . .
C16 O1 Zn2 132.8(2) . 1_655
C16 O2 Zn1 123.3(2) . 1_655
C9 O3 Zn2 125.5(2) . .
C9 O4 Zn1 130.9(2) . .
C1 O5 Zn2 125.6(2) . .
C1 O6 Zn1 130.3(2) . .
C8 O7 Zn2 126.7(2) . 1_565
C8 O8 Zn1 128.8(2) . 1_565

loop_
_geom_bond_atom_site_label_1
_geom_bond_atom_site_label_2
_geom_bond_distance
_geom_bond_site_symmetry_2
Zn1 O4 2.014(2) .
Zn1 O2 2.018(2) 1_455
Zn1 N2 2.018(3) 1_556
Zn1 O6 2.056(2) .
Zn1 O8 2.060(2) 1_545
Zn1 Zn2 2.9873(6) .
Zn2 N1 2.013(3) .
Zn2 O5 2.024(2) .
Zn2 O7 2.030(2) 1_545
Zn2 O3 2.033(2) .
Zn2 O1 2.040(2) 1_455
C1 O6 1.235(4) .
C1 O5 1.254(4) .
C1 C2 1.512(4) .
C2 C3 1.365(5) .
C2 C7 1.366(4) .
C3 C4 1.381(5) .
C4 C5 1.357(5) .
C5 C6 1.373(5) .
C5 C8 1.503(4) .
C6 C7 1.372(5) .
C8 O8 1.244(4) .
C8 O7 1.255(4) .
C9 O4 1.252(4) .
C9 O3 1.257(4) .
C9 C10 1.508(4) .
C10 C11 1.384(5) .
C10 C15 1.393(4) .
C11 C12 1.381(5) .
C12 C13 1.391(4) .
C13 C14 1.393(4) .
C13 C16 1.492(4) .
C14 C15 1.362(4) .
C16 O1 1.245(4) .
C16 O2 1.256(4) .
C17 C18 1.362(6) .
C17 C21 1.391(6) .
C17 N3B 1.436(12) .
C17 N3A 1.470(12) .
C18 C19 1.364(5) .
C19 N2 1.340(4) .
C20 N2 1.331(4) .
C20 C21 1.376(5) .
C1A C2A 1.357(11) .
C1A N1 1.410(8) .
C2A C3A 1.361(14) .
C3A N4A 1.349(12) .
C3A C4A 1.38(2) .
C4A C5A 1.392(16) .
C5A N1 1.248(9) .
C1B N1 1.269(8) .
C1B C2B 1.407(14) .
C2B C3B 1.38(2) .
C3B N4B 1.347(12) .
C3B C4B 1.349(15) .
C4B C5B 1.352(11) .
C5B N1 1.387(9) .
N2 Zn1 2.018(3) 1_554
N3A N4A 1.419(16) .
N3B N4B 1.364(14) .
O1 Zn2 2.040(2) 1_655
O2 Zn1 2.018(2) 1_655
O7 Zn2 2.030(2) 1_565
O8 Zn1 2.060(2) 1_565

loop_
_geom_torsion_atom_site_label_1
_geom_torsion_atom_site_label_2
_geom_torsion_atom_site_label_3
_geom_torsion_atom_site_label_4
_geom_torsion
C17 N3A N4A C3A -142.0(13)
C17 N3B N4B C3B 144.5(14)

loop_
_platon_squeeze_void_nr
_platon_squeeze_void_average_x
_platon_squeeze_void_average_y
_platon_squeeze_void_average_z
_platon_squeeze_void_volume
_platon_squeeze_void_count_electrons
1 -0.003 0.055 -0.002 695.0 101.7
